data_4071917
loop_
_publ_author_name
'Lowry, Roxy J.'
'Veige, Melanie K.'
'Cl\'ement, Olivier'
'Abboud, Khalil A.'
'Ghiviriga, Ion'
'Veige, Adam S.'

_publ_section_title
;
 New Constrained-Geometry C2-Symmetric Di-N-heterocyclic Carbene Ligands
 and Their Mono- and Dinuclear Rhodium(I) Complexes: Design, Synthesis,
 and Structural Analysis
;
_journal_coden_ASTM ORGND7
_journal_issue 20
_journal_name_full Organometallics
_journal_page_first 5184
_journal_page_last 5195
_journal_paper_doi 10.1021/om800471m
_journal_volume 27
_journal_year 2008
_chemical_formula_sum 'C33.5 H25.5 Cl12.5 N4'
_chemical_formula_weight 927.20
_space_group_IT_number 15
_symmetry_cell_setting monoclinic
_symmetry_space_group_name_Hall '-C 2yc'
_symmetry_space_group_name_H-M 'C 1 2/c 1'
_atom_sites_solution_hydrogens geom
_atom_sites_solution_primary direct
_atom_sites_solution_secondary difmap
_audit_creation_method SHELXL-97
_cell_angle_alpha 90.00
_cell_angle_beta 111.910(3)
_cell_angle_gamma 90.00
_cell_formula_units_Z 8
_cell_length_a 39.343(5)
_cell_length_b 11.5742(16)
_cell_length_c 20.189(3)
_cell_measurement_reflns_used 173
_cell_measurement_temperature 173(2)
_cell_measurement_theta_max 28.0
_cell_measurement_theta_min 2.0
_cell_volume 8529(2)
_computing_cell_refinement 'Bruker SMART v5.624 & SAINT 6.36a (Bruker 1998)'
_computing_data_collection 'Bruker SMART v5.624 (Bruker 1998)'
_computing_data_reduction 'Bruker SHELXTL v6.14 (Bruker 2000)'
_computing_molecular_graphics 'Bruker SHELXTL v6.14'
_computing_publication_material 'Bruker SHELXTL v6.14'
_computing_structure_refinement 'Bruker SHELXTL v6.14'
_computing_structure_solution 'Bruker SHELXTL v6.14'
_diffrn_ambient_temperature 173(2)
_diffrn_measured_fraction_theta_full 0.985
_diffrn_measured_fraction_theta_max 0.985
_diffrn_measurement_device_type 'SMART CCD area detector'
_diffrn_measurement_method '\w scans'
_diffrn_radiation_monochromator graphite
_diffrn_radiation_source 'fine-focus sealed tube'
_diffrn_radiation_type MoK\a
_diffrn_radiation_wavelength 0.71073
_diffrn_reflns_av_R_equivalents 0.0592
_diffrn_reflns_av_sigmaI/netI 0.0996
_diffrn_reflns_limit_h_max 36
_diffrn_reflns_limit_h_min -43
_diffrn_reflns_limit_k_max 12
_diffrn_reflns_limit_k_min -12
_diffrn_reflns_limit_l_max 22
_diffrn_reflns_limit_l_min -12
_diffrn_reflns_number 14312
_diffrn_reflns_theta_full 23.00
_diffrn_reflns_theta_max 23.00
_diffrn_reflns_theta_min 1.85
_diffrn_standards_decay_% 1
_diffrn_standards_number 0
_exptl_absorpt_coefficient_mu 0.840
_exptl_absorpt_correction_T_max 0.9381
_exptl_absorpt_correction_T_min 0.8402
_exptl_absorpt_correction_type integration
_exptl_absorpt_process_details 'based on measured indexed crystal faces, Bruker SHELXTL  v6.12 (Bruker 1998)'
_exptl_crystal_colour colorless
_exptl_crystal_density_diffrn 1.444
_exptl_crystal_density_method 'not measured'
_exptl_crystal_description needles
_exptl_crystal_F_000 3736
_exptl_crystal_size_max 0.23
_exptl_crystal_size_mid 0.15
_exptl_crystal_size_min 0.08
_refine_diff_density_max 0.446
_refine_diff_density_min -0.371
_refine_diff_density_rms 0.071
_refine_ls_extinction_method none
_refine_ls_goodness_of_fit_ref 0.953
_refine_ls_hydrogen_treatment mixed
_refine_ls_matrix_type full
_refine_ls_number_parameters 336
_refine_ls_number_reflns 5862
_refine_ls_number_restraints 0
_refine_ls_restrained_S_all 0.953
_refine_ls_R_factor_all 0.1186
_refine_ls_R_factor_gt 0.0827
_refine_ls_shift/su_max 0.002
_refine_ls_shift/su_mean 0.000
_refine_ls_structure_factor_coef Fsqd
_refine_ls_weighting_details 'calc w=1/[\s^2^(Fo^2^)+(0.1282P)^2^] where P=(Fo^2^+2Fc^2^)/3'
_refine_ls_weighting_scheme calc
_refine_ls_wR_factor_gt 0.2146
_refine_ls_wR_factor_ref 0.2319
_reflns_number_gt 3137
_reflns_number_total 5862
_reflns_threshold_expression I>2\s(I)
_cod_data_source_file om800471m_si_006.cif
_cod_data_source_block mv05
_cod_depositor_comments
;
The following automatic conversions were performed:

'_symmetry_cell_setting' value 'Monoclinic' changed to 'monoclinic'
according to /home/saulius/struct/CIF-dictionaries/cif_core.dic
dictionary named 'cif_core.dic' version 2.4.1 from 2010-06-29.

Automatic conversion script
Id: cif_fix_values 1715 2011-07-08 13:25:40Z adriana 
;
_cod_original_sg_symbol_H-M C2/c
_cod_original_formula_sum 'C33.50 H25.50 Cl12.50 N4'
_cod_database_code 4071917

loop_
_symmetry_equiv_pos_as_xyz
'x, y, z'
'-x, y, -z+1/2'
'x+1/2, y+1/2, z'
'-x+1/2, y+1/2, -z+1/2'
'-x, -y, -z'
'x, -y, z-1/2'
'-x+1/2, -y+1/2, -z'
'x+1/2, -y+1/2, z-1/2'

loop_
_atom_site_label
_atom_site_type_symbol
_atom_site_fract_x
_atom_site_fract_y
_atom_site_fract_z
_atom_site_U_iso_or_equiv
_atom_site_adp_type
_atom_site_occupancy
_atom_site_symmetry_multiplicity
_atom_site_calc_flag
_atom_site_refinement_flags
Cl1 Cl -0.28017(3) 0.74271(11) -0.13394(7) 0.0567(4) Uani 1 1 d .
N1 N -0.20114(11) 0.7848(4) -0.0361(2) 0.0505(10) Uani 1 1 d .
H1 H -0.2246 0.7952 -0.0610 0.061 Uiso 1 1 calc R
C1 C -0.16345(13) 0.4669(4) 0.0257(3) 0.0428(11) Uani 1 1 d .
Cl2 Cl 0.02987(3) 0.66799(12) 0.38458(7) 0.0603(4) Uani 1 1 d .
N2 N -0.15090(10) 0.7140(3) 0.0417(2) 0.0464(10) Uani 1 1 d .
C2 C -0.18860(16) 0.4529(5) -0.0435(3) 0.0563(14) Uani 1 1 d .
H2A H -0.1814(11) 0.471(3) -0.077(2) 0.028(12) Uiso 1 1 d .
N3 N -0.10601(10) 0.6352(3) 0.2231(2) 0.0450(10) Uani 1 1 d .
C3 C -0.22367(16) 0.4205(5) -0.0563(3) 0.0633(15) Uani 1 1 d .
H3A H -0.2407 0.4118 -0.1040 0.076 Uiso 1 1 calc R
N4 N -0.05189(13) 0.6538(4) 0.3063(3) 0.0611(12) Uani 1 1 d .
H4 H -0.024(3) 0.675(7) 0.331(5) 0.17(3) Uiso 1 1 d .
C4 C -0.23443(16) 0.4002(5) 0.0002(4) 0.0702(17) Uani 1 1 d .
H4A H -0.2590 0.3778 -0.0087 0.084 Uiso 1 1 calc R
C5 C -0.20934(15) 0.4123(4) 0.0711(3) 0.0613(15) Uani 1 1 d .
H5A H -0.2168 0.3973 0.1099 0.074 Uiso 1 1 calc R
C6 C -0.17395(13) 0.4462(4) 0.0836(3) 0.0457(12) Uani 1 1 d .
C7 C -0.09918(13) 0.4355(4) 0.1025(3) 0.0465(12) Uani 1 1 d .
C8 C -0.06692(15) 0.3901(4) 0.0996(3) 0.0577(14) Uani 1 1 d .
H8A H -0.0589 0.4109 0.0622 0.069 Uiso 1 1 calc R
C9 C -0.04674(16) 0.3131(5) 0.1531(3) 0.0680(16) Uani 1 1 d .
H9A H -0.0252 0.2792 0.1511 0.082 Uiso 1 1 calc R
C10 C -0.05748(16) 0.2856(5) 0.2085(3) 0.0662(16) Uani 1 1 d .
H10A H -0.0431 0.2345 0.2450 0.079 Uiso 1 1 calc R
C11 C -0.08962(16) 0.3328(5) 0.2110(3) 0.0618(15) Uani 1 1 d .
H11A H -0.0974 0.3125 0.2487 0.074 Uiso 1 1 calc R
C12 C -0.10968(13) 0.4077(4) 0.1596(3) 0.0471(12) Uani 1 1 d .
C13 C -0.12498(13) 0.5159(4) 0.0495(3) 0.0461(12) Uani 1 1 d .
H13A H -0.1175 0.5299 0.0080 0.055 Uiso 1 1 calc R
C14 C -0.14472(13) 0.4707(4) 0.1549(3) 0.0479(12) Uani 1 1 d .
H14A H -0.1525 0.4496 0.1951 0.057 Uiso 1 1 calc R
C15 C -0.12539(13) 0.6303(4) 0.0901(2) 0.0428(12) Uani 1 1 d .
H15A H -0.1002 0.6642 0.1080 0.051 Uiso 1 1 calc R
C16 C -0.13591(13) 0.6018(4) 0.1547(3) 0.0460(12) Uani 1 1 d .
H16A H -0.1584 0.6467 0.1500 0.055 Uiso 1 1 calc R
C17 C -0.18782(13) 0.7067(4) 0.0122(3) 0.0475(12) Uani 1 1 d .
H17A H -0.2021 0.6515 0.0253 0.057 Uiso 1 1 calc R
C18 C -0.17322(15) 0.8501(4) -0.0430(3) 0.0541(13) Uani 1 1 d .
C19 C -0.17358(18) 0.9392(5) -0.0883(3) 0.0737(17) Uani 1 1 d .
H19A H -0.1956 0.9681 -0.1230 0.088 Uiso 1 1 calc R
C20 C -0.13983(19) 0.9837(5) -0.0798(4) 0.088(2) Uani 1 1 d .
H20A H -0.1386 1.0456 -0.1097 0.105 Uiso 1 1 calc R
C21 C -0.10707(19) 0.9416(5) -0.0287(4) 0.084(2) Uani 1 1 d .
H21A H -0.0846 0.9765 -0.0249 0.101 Uiso 1 1 calc R
C22 C -0.10662(16) 0.8504(5) 0.0163(3) 0.0644(15) Uani 1 1 d .
H22A H -0.0847 0.8215 0.0514 0.077 Uiso 1 1 calc R
C23 C -0.14131(14) 0.8045(4) 0.0055(3) 0.0551(14) Uani 1 1 d .
C24 C -0.06948(14) 0.6275(4) 0.2386(3) 0.0532(13) Uani 1 1 d .
H24A H -0.0583 0.6065 0.2059 0.064 Uiso 1 1 calc R
C25 C -0.07719(14) 0.6767(4) 0.3374(3) 0.0500(13) Uani 1 1 d .
C26 C -0.07209(15) 0.7075(5) 0.4065(3) 0.0669(16) Uani 1 1 d .
H26A H -0.0483 0.7166 0.4422 0.080 Uiso 1 1 calc R
C27 C -0.10334(16) 0.7245(5) 0.4212(3) 0.0626(15) Uani 1 1 d .
H27A H -0.1012 0.7447 0.4682 0.075 Uiso 1 1 calc R
C28 C -0.13830(14) 0.7121(4) 0.3673(3) 0.0519(13) Uani 1 1 d .
H28A H -0.1594 0.7244 0.3786 0.062 Uiso 1 1 calc R
C29 C -0.14261(14) 0.6832(4) 0.3000(3) 0.0485(12) Uani 1 1 d .
H29A H -0.1663 0.6754 0.2638 0.058 Uiso 1 1 calc R
C30 C -0.11140(12) 0.6653(4) 0.2855(3) 0.0437(12) Uani 1 1 d .

loop_
_atom_site_aniso_label
_atom_site_aniso_U_11
_atom_site_aniso_U_22
_atom_site_aniso_U_33
_atom_site_aniso_U_23
_atom_site_aniso_U_13
_atom_site_aniso_U_12
Cl1 0.0393(7) 0.0721(9) 0.0589(8) -0.0027(7) 0.0186(6) 0.0087(6)
N1 0.034(2) 0.055(3) 0.056(3) 0.000(2) 0.009(2) 0.007(2)
C1 0.040(3) 0.044(3) 0.043(3) -0.003(2) 0.014(2) -0.005(2)
Cl2 0.0329(7) 0.0819(10) 0.0663(9) -0.0138(7) 0.0188(6) -0.0025(6)
N2 0.038(3) 0.048(2) 0.056(3) 0.007(2) 0.021(2) 0.008(2)
C2 0.056(4) 0.061(4) 0.054(4) -0.008(3) 0.023(3) 0.003(3)
N3 0.027(2) 0.060(3) 0.045(2) -0.003(2) 0.0100(19) -0.0035(18)
C3 0.053(4) 0.069(4) 0.061(4) -0.015(3) 0.014(3) -0.005(3)
N4 0.035(3) 0.084(3) 0.061(3) -0.006(3) 0.014(2) -0.008(2)
C4 0.044(3) 0.064(4) 0.092(5) -0.008(3) 0.013(3) -0.015(3)
C5 0.059(4) 0.061(3) 0.071(4) -0.008(3) 0.032(3) -0.013(3)
C6 0.035(3) 0.048(3) 0.054(3) -0.007(2) 0.015(2) -0.009(2)
C7 0.040(3) 0.050(3) 0.051(3) 0.004(2) 0.020(3) 0.000(2)
C8 0.052(3) 0.057(3) 0.074(4) 0.010(3) 0.035(3) 0.013(3)
C9 0.058(4) 0.082(4) 0.066(4) 0.007(3) 0.025(3) 0.019(3)
C10 0.060(4) 0.060(3) 0.070(4) 0.012(3) 0.015(3) 0.015(3)
C11 0.065(4) 0.060(3) 0.063(4) 0.005(3) 0.027(3) 0.003(3)
C12 0.042(3) 0.040(3) 0.058(3) 0.004(3) 0.017(3) 0.004(2)
C13 0.047(3) 0.055(3) 0.043(3) 0.005(2) 0.025(2) 0.002(2)
C14 0.042(3) 0.050(3) 0.056(3) 0.001(2) 0.022(3) -0.007(2)
C15 0.030(3) 0.050(3) 0.048(3) -0.002(2) 0.014(2) -0.001(2)
C16 0.033(3) 0.057(3) 0.050(3) -0.003(2) 0.017(2) 0.000(2)
C17 0.040(3) 0.055(3) 0.055(3) 0.005(3) 0.025(3) 0.005(3)
C18 0.050(3) 0.041(3) 0.061(3) 0.005(3) 0.008(3) 0.008(3)
C19 0.073(5) 0.057(4) 0.067(4) 0.019(3) -0.002(3) 0.004(3)
C20 0.077(5) 0.061(4) 0.101(5) 0.040(4) 0.007(4) 0.003(4)
C21 0.081(5) 0.060(4) 0.110(5) 0.031(4) 0.034(4) 0.003(3)
C22 0.053(4) 0.058(3) 0.073(4) 0.019(3) 0.014(3) 0.001(3)
C23 0.046(3) 0.037(3) 0.082(4) 0.002(3) 0.024(3) 0.006(3)
C24 0.043(3) 0.064(3) 0.054(4) -0.003(3) 0.021(3) -0.005(3)
C25 0.040(3) 0.065(3) 0.050(3) 0.000(3) 0.023(3) 0.005(3)
C26 0.041(3) 0.093(4) 0.062(4) -0.002(3) 0.015(3) 0.003(3)
C27 0.064(4) 0.079(4) 0.046(3) 0.003(3) 0.021(3) 0.012(3)
C28 0.043(3) 0.062(3) 0.053(3) 0.005(3) 0.021(3) 0.011(3)
C29 0.039(3) 0.048(3) 0.059(3) 0.000(3) 0.019(3) 0.001(2)
C30 0.029(3) 0.051(3) 0.049(3) -0.001(2) 0.013(2) -0.003(2)

loop_
_atom_type_symbol
_atom_type_description
_atom_type_scat_dispersion_real
_atom_type_scat_dispersion_imag
_atom_type_scat_source
C C 0.0033 0.0016 'International Tables Vol C Tables 4.2.6.8 and 6.1.1.4'
H H 0.0000 0.0000 'International Tables Vol C Tables 4.2.6.8 and 6.1.1.4'
N N 0.0061 0.0033 'International Tables Vol C Tables 4.2.6.8 and 6.1.1.4'
Cl Cl 0.1484 0.1585 'International Tables Vol C Tables 4.2.6.8 and 6.1.1.4'

loop_
_geom_angle_atom_site_label_1
_geom_angle_atom_site_label_2
_geom_angle_atom_site_label_3
_geom_angle
C17 N1 C18 110.2(4)
C2 C1 C6 120.0(5)
C2 C1 C13 128.0(5)
C6 C1 C13 111.7(4)
C17 N2 C23 105.6(4)
C17 N2 C15 127.3(4)
C23 N2 C15 125.9(4)
C3 C2 C1 121.0(6)
C24 N3 C30 108.3(4)
C24 N3 C16 126.7(4)
C30 N3 C16 124.5(4)
C2 C3 C4 119.6(6)
C24 N4 C25 109.1(4)
C3 C4 C5 120.6(5)
C6 C5 C4 119.4(5)
C5 C6 C1 119.3(5)
C5 C6 C14 126.3(5)
C1 C6 C14 114.3(4)
C8 C7 C12 120.1(5)
C8 C7 C13 126.1(4)
C12 C7 C13 113.8(4)
C7 C8 C9 118.1(5)
C10 C9 C8 121.3(5)
C9 C10 C11 119.8(5)
C12 C11 C10 119.9(5)
C11 C12 C7 120.7(5)
C11 C12 C14 127.3(4)
C7 C12 C14 112.0(4)
C7 C13 C1 109.0(4)
C7 C13 C15 106.8(4)
C1 C13 C15 106.2(4)
C6 C14 C12 108.7(4)
C6 C14 C16 105.9(4)
C12 C14 C16 105.6(4)
N2 C15 C16 111.7(4)
N2 C15 C13 110.3(4)
C16 C15 C13 108.8(4)
N3 C16 C15 111.1(4)
N3 C16 C14 110.4(4)
C15 C16 C14 109.9(4)
N1 C17 N2 110.9(4)
C19 C18 C23 122.7(5)
C19 C18 N1 131.7(5)
C23 C18 N1 105.5(4)
C20 C19 C18 115.4(5)
C19 C20 C21 122.8(6)
C22 C21 C20 121.9(6)
C21 C22 C23 114.3(5)
C18 C23 C22 122.8(5)
C18 C23 N2 107.7(4)
C22 C23 N2 129.4(5)
N4 C24 N3 109.0(4)
C30 C25 C26 121.9(4)
C30 C25 N4 107.6(4)
C26 C25 N4 130.5(5)
C25 C26 C27 116.6(5)
C26 C27 C28 120.8(5)
C29 C28 C27 121.6(5)
C28 C29 C30 117.6(5)
C25 C30 C29 121.5(5)
C25 C30 N3 106.1(4)
C29 C30 N3 132.4(4)

loop_
_geom_bond_atom_site_label_1
_geom_bond_atom_site_label_2
_geom_bond_distance
N1 C17 1.288(6)
N1 C18 1.382(6)
C1 C2 1.387(7)
C1 C6 1.399(6)
C1 C13 1.517(6)
N2 C17 1.352(6)
N2 C23 1.407(6)
N2 C15 1.473(6)
C2 C3 1.359(8)
N3 C24 1.355(6)
N3 C30 1.398(6)
N3 C16 1.493(6)
C3 C4 1.376(8)
N4 C24 1.317(7)
N4 C25 1.386(6)
C4 C5 1.411(8)
C5 C6 1.376(7)
C6 C14 1.496(7)
C7 C8 1.396(7)
C7 C12 1.400(7)
C7 C13 1.494(7)
C8 C9 1.397(7)
C9 C10 1.373(8)
C10 C11 1.395(7)
C11 C12 1.356(7)
C12 C14 1.530(7)
C13 C15 1.560(6)
C14 C16 1.557(6)
C15 C16 1.544(6)
C18 C19 1.375(7)
C18 C23 1.377(7)
C19 C20 1.374(8)
C20 C21 1.403(9)
C21 C22 1.389(8)
C22 C23 1.404(7)
C25 C30 1.369(7)
C25 C26 1.381(7)
C26 C27 1.381(7)
C27 C28 1.407(7)
C28 C29 1.346(7)
C29 C30 1.380(6)

loop_
_geom_hbond_atom_site_label_D
_geom_hbond_atom_site_label_H
_geom_hbond_atom_site_label_A
_geom_hbond_distance_DH
_geom_hbond_distance_HA
_geom_hbond_distance_DA
_geom_hbond_angle_DHA
N1 H1 Cl1 0.88 2.22 3.037(4) 155.2
N4 H4 Cl2 1.05(10) 1.99(10) 3.013(5) 164(7)
